data_1541751
loop_
_publ_author_name
'Wang, W.-Z.'
'Liu, X.'
'Liao, D.-Z.'
'Jiang, Z.-H.'
'Yan, S.-P.'
'Wang, G.-L.'

_publ_section_title
;
 Synthesis and structure of an unusual carbonyl ruthenium(II) complex
 containing neutral N O2 as ligand : (Ru (N O2)4 (C O) (H2 O)) Cl2 * 2(H2
 O)
;
_journal_name_full 'Zeitschrift fuer Anorganische und Allgemeine Chemie'
_journal_page_first 1585
_journal_page_last 1588
_journal_volume 629
_journal_year 2003
_chemical_formula_sum 'C H6 Cl2 N4 O12 Ru'
_chemical_name_systematic '(Ru (N O2)4 (C O) (H2 O)) Cl2 (H2 O)2'
_space_group_IT_number 5
_symmetry_space_group_name_Hall 'C 2y'
_symmetry_space_group_name_H-M 'C 1 2 1'
_cell_angle_alpha 90
_cell_angle_beta 121.493
_cell_angle_gamma 90
_cell_formula_units_Z 4
_cell_length_a 12.912
_cell_length_b 14.605
_cell_length_c 7.4494
_cell_volume 1197.884
_citation_journal_id_ASTM ZAACAB
_cod_data_source_file Wang_ZAACAB_2003_448.cif
_cod_data_source_block C1H6Cl2N4O12Ru1
_cod_original_formula_sum 'C1 H6 Cl2 N4 O12 Ru1'
_cod_database_code 1541751

loop_
_symmetry_equiv_pos_as_xyz
x,y,z
-x,y,-z
x+1/2,y+1/2,z
-x+1/2,y+1/2,-z

loop_
_atom_site_label
_atom_site_type_symbol
_atom_site_fract_x
_atom_site_fract_y
_atom_site_fract_z
_atom_site_occupancy
_atom_site_U_iso_or_equiv
Cl2 Cl-1 0.256 0.1632 0.5022 1 0.0
O5 O-2 0.311 0.2626 0.303 1 0.0
O8 O-2 0.1275 0.5169 0.149 1 0.0
O9 O-2 0.3609 0.5677 -0.086 1 0.0
O6 O-2 0.1328 0.2965 0.138 1 0.0
Cl1 Cl-1 0 0.3073 0.5 1 0.0
C1 C+2 0.4177 0.416 0.1882 1 0.0
N2 N+4 0.2382 0.3081 0.179 1 0.0
Cl3 Cl-1 0.5 0.0224 0.5 1 0.0
Ru1 Ru+2 0.26109 0.41277 0.00238 1 0.0
O7 O-2 0.3205 0.5581 0.3026 1 0.0
N3 N+4 0.2256 0.5075 0.163 1 0.0
O3 O-2 0.3768 0.2596 -0.0797 1 0.0
O10 O-2 0.214 0.5266 -0.3569 1 0.0
N4 N+4 0.2814 0.5089 -0.166 1 0.0
N1 N+4 0.2834 0.3047 -0.177 1 0.0
O2 O-2 0.0876 0.415 -0.2078 1 0.0
O11 O-2 1.0073 0.1806 0.3013 1 0.0
O12 O-2 0.4771 0.145 0.6941 1 0.0
O4 O-2 0.2082 0.302 -0.3657 1 0.0
O1 O-2 0.5201 0.4189 0.306 1 0.0
